data_2006789
loop_
_publ_author_name
'Senthil Kumar'
'Kandasamy Chinnakali'
'Kandasamy Sivakumar'
'Hoong-Kun Fun'
'Kamaraj Sriraghavan'

_publ_section_title
;
 8-Hydroxy-4-methyl-9-phenylthio-7,8,9,10-tetrahydro-7,8-benzocoumarin
;
_journal_issue 12
_journal_name_full 'Acta Crystallographica Section C'
_journal_page_first 1854
_journal_page_last 1855
_journal_paper_doi 10.1107/S0108270197011451
_journal_volume 53
_journal_year 1997
_chemical_formula_moiety 'C20 H18 O3 S'
_chemical_formula_sum 'C20 H18 O3 S'
_chemical_formula_weight 338.40
_chemical_name_systematic
;
4-Methyl-8-hydroxy-9-phenylthio-7,8,9,10-tetrahydro-7,8-benzocoumarin
;
_space_group_IT_number 14
_symmetry_cell_setting monoclinic
_symmetry_space_group_name_Hall '-P 2ybc'
_symmetry_space_group_name_H-M 'P 1 21/c 1'
_audit_creation_method SHELXL
_cell_angle_alpha 90
_cell_angle_beta 93.433(8)
_cell_angle_gamma 90
_cell_formula_units_Z 4
_cell_length_a 5.3861(6)
_cell_length_b 11.1410(11)
_cell_length_c 27.411(3)
_cell_measurement_reflns_used 37
_cell_measurement_temperature 293(2)
_cell_measurement_theta_max 12.48
_cell_measurement_theta_min 5.29
_cell_volume 1641.9(3)
_diffrn_ambient_temperature 293(2)
_diffrn_measurement_device 'Siemens P4'
_diffrn_measurement_method \q/2\q
_diffrn_radiation_monochromator graphite
_diffrn_radiation_source 'fine-focus sealed tube'
_diffrn_radiation_type MoK\a
_diffrn_radiation_wavelength 0.71073
_diffrn_reflns_av_R_equivalents 0.032
_diffrn_reflns_av_sigmaI/netI 0.0413
_diffrn_reflns_limit_h_max 6
_diffrn_reflns_limit_h_min -1
_diffrn_reflns_limit_k_max 13
_diffrn_reflns_limit_k_min -1
_diffrn_reflns_limit_l_max 32
_diffrn_reflns_limit_l_min -32
_diffrn_reflns_number 4309
_diffrn_reflns_theta_max 25
_diffrn_reflns_theta_min 1.49
_diffrn_standards_decay_% <3
_diffrn_standards_interval_count 97
_diffrn_standards_number 3
_exptl_absorpt_coefficient_mu 0.212
_exptl_absorpt_correction_type none
_exptl_crystal_colour colourless
_exptl_crystal_density_diffrn 1.369
_exptl_crystal_density_method 'not measured'
_exptl_crystal_description 'thick plate'
_exptl_crystal_F_000 712
_exptl_crystal_size_max 0.66
_exptl_crystal_size_mid 0.38
_exptl_crystal_size_min 0.14
_refine_diff_density_max 0.194
_refine_diff_density_min -0.185
_refine_ls_extinction_method none
_refine_ls_goodness_of_fit_all 1.032
_refine_ls_goodness_of_fit_obs 1.123
_refine_ls_hydrogen_treatment refall
_refine_ls_matrix_type full
_refine_ls_number_parameters 289
_refine_ls_number_reflns 2898
_refine_ls_number_restraints 0
_refine_ls_restrained_S_all 1.124
_refine_ls_restrained_S_obs 1.123
_refine_ls_R_factor_all 0.055
_refine_ls_R_factor_obs .038
_refine_ls_shift/esd_max 0.000
_refine_ls_shift/esd_mean 0.000
_refine_ls_structure_factor_coef Fsqd
_refine_ls_weighting_details 'w = 1/[\s^2^(Fo^2^)+(0.0659P)^2^] where P = (Fo^2^+2Fc^2^)/3'
_refine_ls_weighting_scheme calc
_refine_ls_wR_factor_all 0.118
_refine_ls_wR_factor_obs .102
_reflns_number_observed 2236
_reflns_number_total 2899
_reflns_observed_criterion >2\s(I)
_cod_data_source_file cf1193.cif
_cod_data_source_block kc3
_cod_depositor_comments
;
The following automatic conversions were performed:

'_refine_ls_weighting_scheme' value 'calc w =
1/[\s^2^(Fo^2^)+(0.0659P)^2^] where P = (Fo^2^+2Fc^2^)/3' was changed
to 'calc'. New tag '_refine_ls_weighting_details' was created. The
value of the new tag was set to 'w = 1/[\s^2^(Fo^2^)+(0.0659P)^2^]
where P = (Fo^2^+2Fc^2^)/3'.

Automatic conversion script
Id: cif_fix_values 3143 2015-03-26 13:38:13Z robertas 
;
_cod_original_cell_volume 1641.9(4)
_cod_original_sg_symbol_H-M 'P 21/c'
_cod_database_code 2006789

loop_
_symmetry_equiv_pos_as_xyz
'x, y, z'
'-x, y+1/2, -z+1/2'
'-x, -y, -z'
'x, -y-1/2, z-1/2'

loop_
_atom_site_aniso_label
_atom_site_aniso_U_11
_atom_site_aniso_U_22
_atom_site_aniso_U_33
_atom_site_aniso_U_12
_atom_site_aniso_U_13
_atom_site_aniso_U_23
S .0352(3) .0510(3) .0293(2) .0022(2) .0055(2) -.0008(2)
O1 .0509(8) .0350(7) .0310(6) .0119(6) .0123(6) .0052(5)
C2 .0647(14) .0405(11) .0308(9) .0079(11) .0121(9) .0058(8)
C3 .071(2) .0479(12) .0337(10) .0102(11) .0200(10) .0079(9)
C4 .0570(13) .0463(12) .0328(9) .0027(11) .0148(9) -.0040(9)
C5 .0509(12) .0397(11) .0420(11) .0114(10) .0118(10) -.0061(9)
C6 .0504(12) .0297(10) .0442(11) .0098(9) .0043(9) -.0019(8)
C7 .0388(10) .0264(9) .0341(9) -.0001(8) .0014(8) -.0020(7)
C8 .0357(10) .0281(9) .0287(8) -.0011(8) .0036(7) -.0039(7)
C9 .0385(10) .0289(9) .0303(9) .0037(8) .0040(8) -.0022(7)
C10 .0426(11) .0356(10) .0320(9) .0032(9) .0076(8) -.0044(8)
O11 .0878(12) .0518(9) .0480(9) .0310(9) .0251(8) .0186(7)
C12 .0449(12) .0264(10) .0406(11) .0004(9) .0041(9) .0020(8)
C13 .0378(10) .0306(10) .0374(10) -.0076(8) .0011(8) .0046(8)
C14 .0290(9) .0314(9) .0286(9) -.0035(8) .0032(8) -.0004(7)
C15 .0365(10) .0307(10) .0298(9) .0019(8) .0061(8) .0004(7)
C16 .083(2) .065(2) .0531(14) .018(2) .0370(15) .0036(13)
O17 .0571(10) .0449(8) .0470(8) .0012(7) .0153(8) .0186(7)
C18 .0501(12) .0394(10) .0291(9) -.0154(9) .0093(9) .0015(8)
C19 .064(2) .070(2) .0485(13) -.0132(14) .0209(13) -.0155(12)
C20 .107(3) .104(2) .060(2) -.044(2) .041(2) -.043(2)
C21 .122(3) .129(3) .0332(14) -.072(3) .010(2) -.017(2)
C22 .095(2) .104(2) .0407(14) -.037(2) -.016(2) .014(2)
C23 .065(2) .0611(15) .0406(11) -.0118(13) -.0063(11) .0067(11)

loop_
_atom_site_label
_atom_site_fract_x
_atom_site_fract_y
_atom_site_fract_z
_atom_site_U_iso_or_equiv
_atom_site_thermal_displace_type
_atom_site_calc_flag
_atom_site_refinement_flags
_atom_site_occupancy
_atom_site_disorder_group
_atom_site_type_symbol
S .59391(9) .45177(5) .18561(2) .0384(2) Uani d . 1 . S
O1 .2177(3) .35555(11) .35284(4) .0386(3) Uani d . 1 . O
C2 .1655(4) .2868(2) .39234(7) .0450(5) Uani d . 1 . C
C3 -.0166(5) .3324(2) .42381(7) .0503(6) Uani d . 1 . C
C4 -.1336(4) .4379(2) .41590(7) .0449(5) Uani d . 1 . C
C5 -.1897(4) .6176(2) .36034(7) .0438(5) Uani d . 1 . C
C6 -.1309(4) .6752(2) .31833(7) .0414(5) Uani d . 1 . C
C7 .0401(3) .6272(2) .28728(6) .0331(4) Uani d . 1 . C
C8 .1576(3) .5192(2) .29941(6) .0308(4) Uani d . 1 . C
C9 .0945(4) .4622(2) .34239(6) .0325(4) Uani d . 1 . C
C10 -.0781(4) .5073(2) .37335(6) .0365(4) Uani d . 1 . C
O11 .2816(3) .19468(14) .39782(5) .0617(5) Uani d . 1 . O
C12 .0890(4) .6903(2) .24019(7) .0372(5) Uani d . 1 . C
C13 .3193(4) .6484(2) .21622(7) .0353(4) Uani d . 1 . C
C14 .3277(3) .5113(2) .21577(6) .0296(4) Uani d . 1 . C
C15 .3485(4) .4638(2) .26820(6) .0321(4) Uani d . 1 . C
C16 -.3216(6) .4827(3) .44973(11) .0658(8) Uani d . 1 . C
O17 .3056(3) .69990(13) .16912(5) .0492(4) Uani d . 1 . O
C18 .4901(4) .4191(2) .12468(6) .0392(5) Uani d . 1 . C
C19 .6441(6) .3450(3) .09977(9) .0601(7) Uani d . 1 . C
C20 .5852(8) .3186(3) .05101(11) .0887(11) Uani d . 1 . C
C21 .3747(8) .3623(4) .02750(10) .0946(13) Uani d . 1 . C
C22 .2221(8) .4325(3) .05259(10) .0807(10) Uani d . 1 . C
C23 .2743(5) .4642(2) .10108(8) .0558(6) Uani d . 1 . C
H3 -.045(4) .281(2) .4510(8) .057(6) Uiso d . 1 . H
H5 -.309(4) .6524(18) .3815(7) .045(6) Uiso d . 1 . H
H6 -.210(4) .746(2) .3089(8) .052(6) Uiso d . 1 . H
H12A .101(4) .773(2) .2471(7) .046(6) Uiso d . 1 . H
H12B -.054(4) .6820(17) .2164(7) .039(5) Uiso d . 1 . H
H13 .466(4) .6765(16) .2344(6) .030(5) Uiso d . 1 . H
H14 .194(4) .4808(15) .1982(6) .025(5) Uiso d . 1 . H
H15A .519(4) .4810(16) .2826(7) .033(5) Uiso d . 1 . H
H15B .322(4) .377(2) .2679(7) .048(6) Uiso d . 1 . H
H16A -.494(7) .498(3) .4318(11) .095(10) Uiso d . 1 . H
H16B -.265(6) .554(3) .4663(11) .089(10) Uiso d . 1 . H
H16C -.354(6) .422(3) .4723(11) .090(9) Uiso d . 1 . H
H17O .432(5) .686(2) .1534(9) .062(8) Uiso d . 1 . H
H19 .775(5) .317(2) .1144(9) .069(9) Uiso d . 1 . H
H20 .707(6) .276(3) .0354(10) .088(9) Uiso d . 1 . H
H21 .310(6) .353(3) -.0061(12) .108(11) Uiso d . 1 . H
H22 .085(6) .469(3) .0405(11) .089(11) Uiso d . 1 . H
H23 .159(5) .518(2) .1174(10) .074(8) Uiso d . 1 . H

loop_
_atom_type_symbol
_atom_type_description
_atom_type_scat_dispersion_real
_atom_type_scat_dispersion_imag
_atom_type_scat_source
C C 0.0033 0.0016 'International Tables Vol C Tables 4.2.6.8 and 6.1.1.4'
H H 0.0000 0.0000 'International Tables Vol C Tables 4.2.6.8 and 6.1.1.4'
O O 0.0106 0.0060 'International Tables Vol C Tables 4.2.6.8 and 6.1.1.4'
S S 0.1246 0.1234 'International Tables Vol C Tables 4.2.6.8 and 6.1.1.4'

loop_
_geom_angle_atom_site_label_1
_geom_angle_atom_site_label_2
_geom_angle_atom_site_label_3
_geom_angle
C18 S C14 106.90(9)
C2 O1 C9 121.76(15)
O11 C2 O1 116.4(2)
O11 C2 C3 126.4(2)
O1 C2 C3 117.1(2)
C4 C3 C2 122.9(2)
C3 C4 C10 118.7(2)
C3 C4 C16 121.2(2)
C10 C4 C16 120.1(2)
C6 C5 C10 120.4(2)
C5 C6 C7 121.7(2)
C8 C7 C6 119.5(2)
C8 C7 C12 120.5(2)
C6 C7 C12 119.9(2)
C7 C8 C9 117.7(2)
C7 C8 C15 122.3(2)
C9 C8 C15 120.1(2)
O1 C9 C10 121.0(2)
O1 C9 C8 115.3(2)
C10 C9 C8 123.8(2)
C9 C10 C5 116.9(2)
C9 C10 C4 118.5(2)
C5 C10 C4 124.5(2)
C7 C12 C13 114.7(2)
O17 C13 C12 105.8(2)
O17 C13 C14 113.5(2)
C12 C13 C14 109.7(2)
C13 C14 C15 109.80(15)
C13 C14 S 113.06(13)
C15 C14 S 106.56(13)
C8 C15 C14 112.2(2)
C19 C18 C23 119.8(2)
C19 C18 S 115.2(2)
C23 C18 S 125.0(2)
C18 C19 C20 119.6(3)
C21 C20 C19 121.1(3)
C22 C21 C20 118.8(3)
C21 C22 C23 122.7(4)
C22 C23 C18 118.0(3)

loop_
_geom_bond_atom_site_label_1
_geom_bond_atom_site_label_2
_geom_bond_site_symmetry_2
_geom_bond_distance
_geom_bond_publ_flag
S C18 . 1.767(2) ?
S C14 . 1.822(2) ?
O1 C2 . 1.369(2) ?
O1 C9 . 1.383(2) ?
C2 O11 . 1.206(2) ?
C2 C3 . 1.437(3) ?
C3 C4 . 1.345(3) ?
C4 C10 . 1.445(3) ?
C4 C16 . 1.499(3) ?
C5 C6 . 1.372(3) ?
C5 C10 . 1.404(3) ?
C6 C7 . 1.397(3) ?
C7 C8 . 1.391(2) ?
C7 C12 . 1.507(3) ?
C8 C9 . 1.398(3) ?
C8 C15 . 1.508(2) ?
C9 C10 . 1.390(3) ?
C12 C13 . 1.512(3) ?
C13 O17 . 1.411(2) ?
C13 C14 . 1.529(3) ?
C14 C15 . 1.529(2) ?
C18 C19 . 1.380(3) ?
C18 C23 . 1.390(3) ?
C19 C20 . 1.387(4) ?
C20 C21 . 1.360(6) ?
C21 C22 . 1.352(5) ?
C22 C23 . 1.388(3) ?

loop_
_geom_torsion_atom_site_label_1
_geom_torsion_atom_site_label_2
_geom_torsion_atom_site_label_3
_geom_torsion_atom_site_label_4
_geom_torsion
_geom_torsion_publ_flag
C9 O1 C2 O11 179.2(2) ?
C9 O1 C2 C3 -2.4(3) ?
O11 C2 C3 C4 178.1(2) ?
O1 C2 C3 C4 -0.2(4) ?
C2 C3 C4 C10 1.4(4) ?
C2 C3 C4 C16 -179.7(3) ?
C10 C5 C6 C7 0.0(3) ?
C5 C6 C7 C8 -1.1(3) ?
C5 C6 C7 C12 176.8(2) ?
C6 C7 C8 C9 1.0(3) ?
C12 C7 C8 C9 -176.8(2) ?
C6 C7 C8 C15 -178.5(2) ?
C12 C7 C8 C15 3.7(3) yes
C2 O1 C9 C10 3.7(3) ?
C2 O1 C9 C8 -176.5(2) ?
C7 C8 C9 O1 -179.7(2) ?
C15 C8 C9 O1 -0.2(3) ?
C7 C8 C9 C10 0.1(3) ?
C15 C8 C9 C10 179.6(2) ?
O1 C9 C10 C5 178.6(2) ?
C8 C9 C10 C5 -1.2(3) ?
O1 C9 C10 C4 -2.3(3) ?
C8 C9 C10 C4 177.9(2) ?
C6 C5 C10 C9 1.1(3) ?
C6 C5 C10 C4 -177.9(2) ?
C3 C4 C10 C9 -0.1(3) ?
C16 C4 C10 C9 -179.1(2) ?
C3 C4 C10 C5 178.9(2) ?
C16 C4 C10 C5 -0.1(4) ?
C8 C7 C12 C13 -16.7(3) yes
C6 C7 C12 C13 165.4(2) ?
C7 C12 C13 O17 168.8(2) ?
C7 C12 C13 C14 46.0(2) yes
O17 C13 C14 C15 178.7(2) ?
C12 C13 C14 C15 -63.2(2) yes
O17 C13 C14 S 59.8(2) ?
C12 C13 C14 S 177.99(13) ?
C18 S C14 C13 -95.97(15) ?
C18 S C14 C15 143.32(13) ?
C7 C8 C15 C14 -20.7(3) yes
C9 C8 C15 C14 159.8(2) ?
C13 C14 C15 C8 49.8(2) yes
S C14 C15 C8 172.58(13) ?
C14 S C18 C19 -163.7(2) ?
C14 S C18 C23 17.8(2) ?
C23 C18 C19 C20 1.6(3) ?
S C18 C19 C20 -177.0(2) ?
C18 C19 C20 C21 -1.5(4) ?
C19 C20 C21 C22 0.0(5) ?
C20 C21 C22 C23 1.5(5) ?
C21 C22 C23 C18 -1.4(4) ?
C19 C18 C23 C22 -0.2(3) ?
S C18 C23 C22 178.2(2) ?
